data_7127274
loop_
_publ_author_name
'Yasui, Takeshi'
'Kikuchi, Tomohiro'
'Yamamoto, Yoshihiko'

_publ_section_title
;
 Rhodium-catalyzed cycloisomerization of ester-tethered 1,6-diynes with
 cyclopropanol moiety leading to tetralone/exocyclic diene hybrid
 molecules.
;
_journal_issue 84
_journal_name_full 'Chemical communications (Cambridge, England)'
_journal_page_first 12865
_journal_page_last 12868
_journal_paper_doi 10.1039/d0cc05429a
_journal_volume 56
_journal_year 2020
_chemical_formula_moiety 'C22 H18 O3'
_chemical_formula_sum 'C22 H18 O3'
_chemical_formula_weight 330.38
_space_group_crystal_system monoclinic
_space_group_IT_number 14
_space_group_name_Hall '-P 2ybc'
_space_group_name_H-M_alt 'P 1 21/c 1'
_atom_sites_solution_hydrogens geom
_atom_sites_solution_primary direct
_atom_sites_solution_secondary difmap
_audit_update_record
;
2020-06-03 deposited with the CCDC.	2020-09-16 downloaded from the CCDC.
;
_cell_angle_alpha 90.0000
_cell_angle_beta 93.450(2)
_cell_angle_gamma 90.0000
_cell_formula_units_Z 4
_cell_length_a 15.8736(5)
_cell_length_b 9.6592(3)
_cell_length_c 10.7426(3)
_cell_measurement_reflns_used 10728
_cell_measurement_temperature 123
_cell_measurement_theta_max 68.22
_cell_measurement_theta_min 4.13
_cell_volume 1644.14(9)
_computing_cell_refinement 'RAPID AUTO'
_computing_data_collection 'RAPID AUTO (Rigaku, ????)'
_computing_data_reduction 'RAPID AUTO'
_computing_molecular_graphics 'CrystalStructure 4.2'
_computing_publication_material 'CrystalStructure 4.2 (Rigaku, 2015)'
_computing_structure_refinement 'SHELXL Version 2014/7 (Sheldrick, 2008)'
_computing_structure_solution 'Il Milione (Burla, et al., 2007)'
_diffrn_ambient_temperature 123
_diffrn_detector_area_resol_mean 10.000
_diffrn_measured_fraction_theta_full 0.999
_diffrn_measured_fraction_theta_max 0.999
_diffrn_measurement_device_type 'Rigaku R-AXIS RAPID'
_diffrn_measurement_method \w
_diffrn_radiation_type 'Cu K\a'
_diffrn_radiation_wavelength 1.54187
_diffrn_reflns_av_R_equivalents 0.1009
_diffrn_reflns_Laue_measured_fraction_full 0.999
_diffrn_reflns_Laue_measured_fraction_max 0.999
_diffrn_reflns_limit_h_max 19
_diffrn_reflns_limit_h_min -19
_diffrn_reflns_limit_k_max 11
_diffrn_reflns_limit_k_min -11
_diffrn_reflns_limit_l_max 12
_diffrn_reflns_limit_l_min -12
_diffrn_reflns_number 17148
_diffrn_reflns_point_group_measured_fraction_full 0.999
_diffrn_reflns_point_group_measured_fraction_max 0.999
_diffrn_reflns_theta_full 67.687
_diffrn_reflns_theta_max 68.224
_diffrn_reflns_theta_min 5.364
_diffrn_standards_number 0
_exptl_absorpt_coefficient_mu 0.707
_exptl_absorpt_correction_T_max 0.868
_exptl_absorpt_correction_T_min 0.406
_exptl_absorpt_correction_type multi-scan
_exptl_absorpt_process_details 'ABSCOR (Rigaku, 1995)'
_exptl_crystal_colour yellow
_exptl_crystal_density_diffrn 1.335
_exptl_crystal_density_method 'not measured'
_exptl_crystal_description block
_exptl_crystal_F_000 696.00
_exptl_crystal_size_max 0.200
_exptl_crystal_size_mid 0.200
_exptl_crystal_size_min 0.200
_refine_diff_density_max 0.48
_refine_diff_density_min -0.49
_refine_ls_extinction_method none
_refine_ls_goodness_of_fit_ref 1.268
_refine_ls_hydrogen_treatment constr
_refine_ls_number_parameters 226
_refine_ls_number_reflns 3013
_refine_ls_number_restraints 0
_refine_ls_R_factor_all 0.1118
_refine_ls_R_factor_gt 0.0773
_refine_ls_shift/su_max 0.000
_refine_ls_structure_factor_coef Fsqd
_refine_ls_weighting_details 'w = 1/[\s^2^(Fo^2^)+(0.1852P)^2^] where P=(Fo^2^+2Fc^2^)/3'
_refine_ls_weighting_scheme calc
_refine_ls_wR_factor_gt 0.2382
_refine_ls_wR_factor_ref 0.3302
_reflns_Friedel_coverage 0.000
_reflns_number_gt 2014
_reflns_number_total 3013
_reflns_threshold_expression F^2^>2.0\s(F^2^)
_cod_data_source_file d0cc05429a3.cif
_cod_data_source_block KIK-0744
_cod_depositor_comments 'Adding full bibliography for 7127270--7127274.cif.'
_cod_database_code 7127274

loop_
_space_group_symop_id
_space_group_symop_operation_xyz
1 +X,+Y,+Z
2 -X,1/2+Y,1/2-Z
3 -X,-Y,-Z
4 +X,-1/2-Y,-1/2+Z

loop_
_atom_site_label
_atom_site_type_symbol
_atom_site_fract_x
_atom_site_fract_y
_atom_site_fract_z
_atom_site_U_iso_or_equiv
_atom_site_adp_type
_atom_site_occupancy
_atom_site_site_symmetry_order
_atom_site_calc_flag
_atom_site_refinement_flags_posn
_atom_site_refinement_flags_adp
_atom_site_refinement_flags_occupancy
_atom_site_disorder_assembly
_atom_site_disorder_group
O1 O 0.06008(17) 0.3856(3) 0.4474(2) 0.0410(8) Uani 1 1 d . . . . .
O2 O 0.12444(18) 0.3301(3) 0.6305(2) 0.0443(8) Uani 1 1 d . . . . .
O3 O 0.32518(17) 0.3083(3) -0.0364(2) 0.0423(8) Uani 1 1 d . . . . .
C1 C 0.0762(2) 0.4720(4) 0.3395(4) 0.0372(10) Uani 1 1 d . . . . .
H1A H 0.0443 0.5600 0.3418 0.045 Uiso 1 1 calc R U . . .
H1B H 0.0599 0.4231 0.2607 0.045 Uiso 1 1 calc R U . . .
C2 C 0.1706(2) 0.4988(4) 0.3509(3) 0.0329(9) Uani 1 1 d . . . . .
C3 C 0.1957(2) 0.4722(4) 0.4833(3) 0.0326(9) Uani 1 1 d . . . . .
C4 C 0.1271(3) 0.3894(4) 0.5315(3) 0.0378(10) Uani 1 1 d . . . . .
C5 C 0.2182(2) 0.5129(4) 0.2516(3) 0.0304(9) Uani 1 1 d . . . . .
C6 C 0.1803(2) 0.5280(4) 0.1228(3) 0.0339(9) Uani 1 1 d . . . . .
C7 C 0.1109(2) 0.6121(4) 0.0944(4) 0.0373(10) Uani 1 1 d . . . . .
H7 H 0.0863 0.6619 0.1592 0.045 Uiso 1 1 calc R U . . .
C8 C 0.0766(3) 0.6247(4) -0.0275(4) 0.0414(11) Uani 1 1 d . . . . .
H8 H 0.0296 0.6840 -0.0457 0.050 Uiso 1 1 calc R U . . .
C9 C 0.1114(3) 0.5502(4) -0.1226(3) 0.0392(10) Uani 1 1 d . . . . .
H9 H 0.0882 0.5575 -0.2059 0.047 Uiso 1 1 calc R U . . .
C10 C 0.1798(2) 0.4657(4) -0.0952(3) 0.0357(10) Uani 1 1 d . . . . .
H10 H 0.2026 0.4137 -0.1603 0.043 Uiso 1 1 calc R U . . .
C11 C 0.2164(2) 0.4543(4) 0.0250(3) 0.0297(9) Uani 1 1 d . . . . .
C12 C 0.2935(2) 0.3715(4) 0.0478(3) 0.0317(9) Uani 1 1 d . . . . .
C13 C 0.3328(2) 0.3680(4) 0.1802(3) 0.0335(9) Uani 1 1 d . . . . .
H13A H 0.3948 0.3601 0.1771 0.040 Uiso 1 1 calc R U . . .
H13B H 0.3126 0.2842 0.2225 0.040 Uiso 1 1 calc R U . . .
C14 C 0.3126(2) 0.4953(4) 0.2579(3) 0.0336(9) Uani 1 1 d . . . . .
H14A H 0.3342 0.4822 0.3455 0.040 Uiso 1 1 calc R U . . .
H14B H 0.3396 0.5785 0.2244 0.040 Uiso 1 1 calc R U . . .
C15 C 0.2604(2) 0.5142(4) 0.5617(3) 0.0341(9) Uani 1 1 d . . . . .
H15 H 0.2622 0.4723 0.6418 0.041 Uiso 1 1 calc R U . . .
C16 C 0.3284(2) 0.6138(4) 0.5438(3) 0.0341(9) Uani 1 1 d . . . . .
C17 C 0.4098(3) 0.5932(4) 0.6036(3) 0.0362(10) Uani 1 1 d . . . . .
C18 C 0.4708(3) 0.6917(4) 0.5852(3) 0.0412(10) Uani 1 1 d . . . . .
H18 H 0.5255 0.6794 0.6244 0.049 Uiso 1 1 calc R U . . .
C19 C 0.4553(3) 0.8070(4) 0.5121(4) 0.0434(10) Uani 1 1 d . . . . .
H19 H 0.4988 0.8728 0.5016 0.052 Uiso 1 1 calc R U . . .
C20 C 0.3753(3) 0.8269(4) 0.4534(4) 0.0409(10) Uani 1 1 d . . . . .
H20 H 0.3642 0.9055 0.4017 0.049 Uiso 1 1 calc R U . . .
C21 C 0.3126(3) 0.7314(4) 0.4713(3) 0.0389(10) Uani 1 1 d . . . . .
H21 H 0.2577 0.7461 0.4335 0.047 Uiso 1 1 calc R U . . .
C22 C 0.4309(3) 0.4657(4) 0.6791(4) 0.0458(11) Uani 1 1 d . . . . .
H22A H 0.3804 0.4077 0.6824 0.055 Uiso 1 1 calc R U . . .
H22B H 0.4753 0.4137 0.6402 0.055 Uiso 1 1 calc R U . . .
H22C H 0.4506 0.4926 0.7638 0.055 Uiso 1 1 calc R U . . .

loop_
_atom_site_aniso_label
_atom_site_aniso_U_11
_atom_site_aniso_U_22
_atom_site_aniso_U_33
_atom_site_aniso_U_23
_atom_site_aniso_U_13
_atom_site_aniso_U_12
O1 0.0290(16) 0.0586(18) 0.0359(14) -0.0012(12) 0.0043(12) -0.0056(13)
O2 0.0382(18) 0.0618(19) 0.0333(14) 0.0024(13) 0.0057(13) -0.0103(13)
O3 0.0360(17) 0.0577(17) 0.0332(14) -0.0051(12) 0.0029(12) 0.0059(13)
C1 0.027(2) 0.047(2) 0.038(2) 0.0037(17) 0.0016(17) -0.0044(17)
C2 0.024(2) 0.042(2) 0.0322(19) 0.0029(15) 0.0011(16) 0.0013(16)
C3 0.026(2) 0.041(2) 0.0309(19) -0.0079(15) 0.0030(16) 0.0028(16)
C4 0.027(2) 0.053(2) 0.034(2) -0.0063(17) 0.0030(17) -0.0040(17)
C5 0.021(2) 0.041(2) 0.0285(18) -0.0022(15) 0.0009(15) 0.0019(15)
C6 0.025(2) 0.043(2) 0.034(2) -0.0011(15) 0.0002(17) -0.0039(15)
C7 0.024(2) 0.048(2) 0.040(2) -0.0009(17) 0.0022(17) 0.0031(17)
C8 0.026(2) 0.053(2) 0.046(2) 0.0059(19) -0.0004(18) 0.0012(18)
C9 0.031(2) 0.059(2) 0.0281(18) -0.0020(17) -0.0009(17) -0.0004(18)
C10 0.031(2) 0.050(2) 0.0267(18) -0.0010(15) 0.0011(16) -0.0027(17)
C11 0.024(2) 0.0376(19) 0.0274(18) -0.0007(14) 0.0020(15) -0.0040(15)
C12 0.026(2) 0.043(2) 0.0265(18) 0.0018(15) 0.0083(15) -0.0007(16)
C13 0.026(2) 0.043(2) 0.0312(19) -0.0029(16) 0.0020(16) 0.0040(16)
C14 0.024(2) 0.052(2) 0.0252(17) -0.0026(15) 0.0033(15) -0.0006(16)
C15 0.028(2) 0.048(2) 0.0266(17) -0.0002(16) 0.0002(15) 0.0029(16)
C16 0.023(2) 0.055(2) 0.0241(17) -0.0073(16) 0.0045(15) 0.0006(17)
C17 0.034(2) 0.051(2) 0.0245(17) -0.0008(16) 0.0013(16) 0.0027(18)
C18 0.027(2) 0.056(2) 0.040(2) -0.0039(18) -0.0012(17) -0.0018(18)
C19 0.034(2) 0.053(2) 0.045(2) -0.0017(19) 0.0102(19) -0.0084(19)
C20 0.035(2) 0.054(2) 0.0350(19) -0.0004(17) 0.0112(18) 0.0049(19)
C21 0.032(2) 0.049(2) 0.0350(19) 0.0035(17) 0.0022(16) 0.0023(18)
C22 0.032(2) 0.059(3) 0.046(2) 0.0030(19) -0.0045(19) -0.0043(19)

loop_
_atom_type_symbol
_atom_type_description
_atom_type_scat_dispersion_real
_atom_type_scat_dispersion_imag
_atom_type_scat_source
C C 0.0181 0.0091
;
International Tables for Crystallography
(Vol. C, Tables 4.2.6.8 and 6.1.1.4)
;
H H 0.0000 0.0000
;
International Tables for Crystallography
(Vol. C, Table 6.1.1.4)
;
O O 0.0492 0.0322
;
International Tables for Crystallography
(Vol. C, Tables 4.2.6.8 and 6.1.1.4)
;

loop_
_geom_angle_atom_site_label_1
_geom_angle_atom_site_label_2
_geom_angle_atom_site_label_3
_geom_angle
_geom_angle_site_symmetry_1
_geom_angle_site_symmetry_3
_geom_angle_publ_flag
C4 O1 C1 110.2(3) . . ?
O1 C1 C2 104.6(3) . . ?
O1 C1 H1A 110.8 . . ?
C2 C1 H1A 110.8 . . ?
O1 C1 H1B 110.8 . . ?
C2 C1 H1B 110.8 . . ?
H1A C1 H1B 108.9 . . ?
C5 C2 C3 130.3(4) . . ?
C5 C2 C1 123.4(3) . . ?
C3 C2 C1 104.8(3) . . ?
C15 C3 C4 119.7(3) . . ?
C15 C3 C2 134.4(4) . . ?
C4 C3 C2 105.7(3) . . ?
O2 C4 O1 120.3(4) . . ?
O2 C4 C3 129.3(3) . . ?
O1 C4 C3 110.4(3) . . ?
C2 C5 C6 122.1(3) . . ?
C2 C5 C14 123.8(3) . . ?
C6 C5 C14 113.6(3) . . ?
C7 C6 C11 118.8(3) . . ?
C7 C6 C5 122.4(3) . . ?
C11 C6 C5 118.8(3) . . ?
C6 C7 C8 121.3(4) . . ?
C6 C7 H7 119.4 . . ?
C8 C7 H7 119.4 . . ?
C9 C8 C7 119.6(4) . . ?
C9 C8 H8 120.2 . . ?
C7 C8 H8 120.2 . . ?
C10 C9 C8 119.6(3) . . ?
C10 C9 H9 120.2 . . ?
C8 C9 H9 120.2 . . ?
C9 C10 C11 121.8(4) . . ?
C9 C10 H10 119.1 . . ?
C11 C10 H10 119.1 . . ?
C10 C11 C6 118.9(3) . . ?
C10 C11 C12 119.7(3) . . ?
C6 C11 C12 121.3(3) . . ?
O3 C12 C11 121.6(3) . . ?
O3 C12 C13 121.1(3) . . ?
C11 C12 C13 117.3(3) . . ?
C12 C13 C14 113.9(3) . . ?
C12 C13 H13A 108.8 . . ?
C14 C13 H13A 108.8 . . ?
C12 C13 H13B 108.8 . . ?
C14 C13 H13B 108.8 . . ?
H13A C13 H13B 107.7 . . ?
C5 C14 C13 107.9(3) . . ?
C5 C14 H14A 110.1 . . ?
C13 C14 H14A 110.1 . . ?
C5 C14 H14B 110.1 . . ?
C13 C14 H14B 110.1 . . ?
H14A C14 H14B 108.4 . . ?
C3 C15 C16 130.8(4) . . ?
C3 C15 H15 114.6 . . ?
C16 C15 H15 114.6 . . ?
C21 C16 C17 119.7(4) . . ?
C21 C16 C15 119.9(3) . . ?
C17 C16 C15 120.3(3) . . ?
C18 C17 C16 117.7(4) . . ?
C18 C17 C22 120.5(4) . . ?
C16 C17 C22 121.7(4) . . ?
C19 C18 C17 122.4(4) . . ?
C19 C18 H18 118.8 . . ?
C17 C18 H18 118.8 . . ?
C18 C19 C20 119.7(4) . . ?
C18 C19 H19 120.1 . . ?
C20 C19 H19 120.1 . . ?
C21 C20 C19 119.3(4) . . ?
C21 C20 H20 120.4 . . ?
C19 C20 H20 120.4 . . ?
C20 C21 C16 121.1(4) . . ?
C20 C21 H21 119.4 . . ?
C16 C21 H21 119.4 . . ?
C17 C22 H22A 109.5 . . ?
C17 C22 H22B 109.5 . . ?
H22A C22 H22B 109.5 . . ?
C17 C22 H22C 109.5 . . ?
H22A C22 H22C 109.5 . . ?
H22B C22 H22C 109.5 . . ?

loop_
_geom_bond_atom_site_label_1
_geom_bond_atom_site_label_2
_geom_bond_distance
_geom_bond_site_symmetry_2
_geom_bond_publ_flag
O1 C4 1.355(4) . ?
O1 C1 1.463(4) . ?
O2 C4 1.211(4) . ?
O3 C12 1.224(4) . ?
C1 C2 1.519(5) . ?
C1 H1A 0.9900 . ?
C1 H1B 0.9900 . ?
C2 C5 1.351(6) . ?
C2 C3 1.476(5) . ?
C3 C15 1.351(5) . ?
C3 C4 1.470(5) . ?
C5 C6 1.483(5) . ?
C5 C14 1.504(5) . ?
C6 C7 1.387(5) . ?
C6 C11 1.419(5) . ?
C7 C8 1.393(5) . ?
C7 H7 0.9500 . ?
C8 C9 1.392(5) . ?
C8 H8 0.9500 . ?
C9 C10 1.376(5) . ?
C9 H9 0.9500 . ?
C10 C11 1.388(5) . ?
C10 H10 0.9500 . ?
C11 C12 1.470(5) . ?
C12 C13 1.519(4) . ?
C13 C14 1.531(5) . ?
C13 H13A 0.9900 . ?
C13 H13B 0.9900 . ?
C14 H14A 0.9900 . ?
C14 H14B 0.9900 . ?
C15 C16 1.467(5) . ?
C15 H15 0.9500 . ?
C16 C21 1.392(5) . ?
C16 C17 1.421(5) . ?
C17 C18 1.381(6) . ?
C17 C22 1.501(5) . ?
C18 C19 1.377(6) . ?
C18 H18 0.9500 . ?
C19 C20 1.396(6) . ?
C19 H19 0.9500 . ?
C20 C21 1.380(6) . ?
C20 H20 0.9500 . ?
C21 H21 0.9500 . ?
C22 H22A 0.9800 . ?
C22 H22B 0.9800 . ?
C22 H22C 0.9800 . ?

loop_
_geom_torsion_atom_site_label_1
_geom_torsion_atom_site_label_2
_geom_torsion_atom_site_label_3
_geom_torsion_atom_site_label_4
_geom_torsion
_geom_torsion_site_symmetry_1
_geom_torsion_site_symmetry_2
_geom_torsion_site_symmetry_3
_geom_torsion_site_symmetry_4
_geom_torsion_publ_flag
C4 O1 C1 C2 15.0(4) . . . . ?
O1 C1 C2 C5 146.9(4) . . . . ?
O1 C1 C2 C3 -20.4(4) . . . . ?
C5 C2 C3 C15 37.7(7) . . . . ?
C1 C2 C3 C15 -156.2(4) . . . . ?
C5 C2 C3 C4 -147.5(4) . . . . ?
C1 C2 C3 C4 18.6(4) . . . . ?
C1 O1 C4 O2 176.2(4) . . . . ?
C1 O1 C4 C3 -3.4(4) . . . . ?
C15 C3 C4 O2 -13.9(7) . . . . ?
C2 C3 C4 O2 170.4(4) . . . . ?
C15 C3 C4 O1 165.7(3) . . . . ?
C2 C3 C4 O1 -10.0(4) . . . . ?
C3 C2 C5 C6 174.8(3) . . . . ?
C1 C2 C5 C6 10.9(6) . . . . ?
C3 C2 C5 C14 3.6(6) . . . . ?
C1 C2 C5 C14 -160.2(4) . . . . ?
C2 C5 C6 C7 42.7(6) . . . . ?
C14 C5 C6 C7 -145.3(4) . . . . ?
C2 C5 C6 C11 -137.6(4) . . . . ?
C14 C5 C6 C11 34.4(5) . . . . ?
C11 C6 C7 C8 0.1(6) . . . . ?
C5 C6 C7 C8 179.8(4) . . . . ?
C6 C7 C8 C9 1.1(6) . . . . ?
C7 C8 C9 C10 -0.5(6) . . . . ?
C8 C9 C10 C11 -1.2(6) . . . . ?
C9 C10 C11 C6 2.3(6) . . . . ?
C9 C10 C11 C12 -175.0(4) . . . . ?
C7 C6 C11 C10 -1.7(5) . . . . ?
C5 C6 C11 C10 178.5(3) . . . . ?
C7 C6 C11 C12 175.6(3) . . . . ?
C5 C6 C11 C12 -4.2(5) . . . . ?
C10 C11 C12 O3 -2.4(6) . . . . ?
C6 C11 C12 O3 -179.6(3) . . . . ?
C10 C11 C12 C13 177.4(3) . . . . ?
C6 C11 C12 C13 0.1(5) . . . . ?
O3 C12 C13 C14 154.0(4) . . . . ?
C11 C12 C13 C14 -25.8(5) . . . . ?
C2 C5 C14 C13 114.2(4) . . . . ?
C6 C5 C14 C13 -57.7(4) . . . . ?
C12 C13 C14 C5 53.3(4) . . . . ?
C4 C3 C15 C16 -169.0(4) . . . . ?
C2 C3 C15 C16 5.2(8) . . . . ?
C3 C15 C16 C21 35.4(6) . . . . ?
C3 C15 C16 C17 -146.7(4) . . . . ?
C21 C16 C17 C18 -0.9(5) . . . . ?
C15 C16 C17 C18 -178.8(3) . . . . ?
C21 C16 C17 C22 -177.8(4) . . . . ?
C15 C16 C17 C22 4.3(6) . . . . ?
C16 C17 C18 C19 0.0(6) . . . . ?
C22 C17 C18 C19 177.0(4) . . . . ?
C17 C18 C19 C20 -0.1(6) . . . . ?
C18 C19 C20 C21 1.0(6) . . . . ?
C19 C20 C21 C16 -1.8(6) . . . . ?
C17 C16 C21 C20 1.8(6) . . . . ?
C15 C16 C21 C20 179.7(3) . . . . ?
